data_7231298
loop_
_publ_author_name
'Dharmarwardana, Madushani'
'Arimilli, Bhargav S.'
'Luzuriaga, Michael A.'
'Kwon, Sunah'
'Lee, Hamilton'
'Appuhamillage, Gayan A.'
'McCandless, Gregory T.'
'Smaldone, Ronald A.'
'Gassensmith, Jeremiah J.'

_publ_section_title
;
 The thermo-responsive behavior in molecular crystals of naphthalene
 diimides and their 3D printed thermochromic composites
;
_journal_issue 39
_journal_name_full CrystEngComm
_journal_page_first 6054
_journal_paper_doi 10.1039/C8CE00798E
_journal_volume 20
_journal_year 2018
_chemical_formula_moiety 'C40 H42 N2 O6'
_chemical_formula_sum 'C40 H42 N2 O6'
_chemical_formula_weight 646.75
_space_group_crystal_system monoclinic
_space_group_IT_number 14
_space_group_name_Hall '-P 2yn'
_space_group_name_H-M_alt 'P 1 21/n 1'
_symmetry_space_group_name_Hall '-P 2yn'
_symmetry_space_group_name_H-M 'P 1 21/n 1'
_atom_sites_solution_hydrogens geom
_audit_creation_method SHELXL-2014/7
_audit_update_record
;
2018-04-27 deposited with the CCDC.
2018-08-03 downloaded from the CCDC.
;
_cell_angle_alpha 90
_cell_angle_beta 93.529(10)
_cell_angle_gamma 90
_cell_formula_units_Z 2
_cell_length_a 4.1696(15)
_cell_length_b 46.595(14)
_cell_length_c 8.214(3)
_cell_measurement_reflns_used 9909
_cell_measurement_temperature 100(2)
_cell_measurement_theta_max 27.39
_cell_measurement_theta_min 2.52
_cell_volume 1592.8(9)
_computing_cell_refinement 'Bruker SAINT'
_computing_data_collection 'Bruker APEX3'
_computing_data_reduction 'Bruker SAINT'
_computing_molecular_graphics 'ORTEP-3 for Windows (Farrugia, 2012)'
_computing_publication_material 'publCIF (Westrip, 2010)'
_computing_structure_refinement 'SHELXL-2014/7 (Sheldrick, 2014)'
_computing_structure_solution 'SHELXTL Intrinsic Phasing (Sheldrick, 2014)'
_diffrn_ambient_temperature 100(2)
_diffrn_measured_fraction_theta_full 0.999
_diffrn_measured_fraction_theta_max 0.997
_diffrn_measurement_device_type
;
Bruker Kappa D8 Quest CMOS diffractometer (with an Oxford Cryosystems cryostream
cooler)
;
_diffrn_measurement_method '\f and \w scans'
_diffrn_radiation_monochromator 'HELIOS optics'
_diffrn_radiation_type MoK\a
_diffrn_radiation_wavelength 0.71073
_diffrn_reflns_av_R_equivalents 0.0600
_diffrn_reflns_av_unetI/netI 0.0300
_diffrn_reflns_Laue_measured_fraction_full 0.999
_diffrn_reflns_Laue_measured_fraction_max 0.997
_diffrn_reflns_limit_h_max 5
_diffrn_reflns_limit_h_min -5
_diffrn_reflns_limit_k_max 60
_diffrn_reflns_limit_k_min -60
_diffrn_reflns_limit_l_max 10
_diffrn_reflns_limit_l_min -10
_diffrn_reflns_number 40965
_diffrn_reflns_point_group_measured_fraction_full 0.999
_diffrn_reflns_point_group_measured_fraction_max 0.997
_diffrn_reflns_theta_full 25.242
_diffrn_reflns_theta_max 27.490
_diffrn_reflns_theta_min 2.523
_diffrn_source 'I\mS microfocus tube'
_exptl_absorpt_coefficient_mu 0.090
_exptl_absorpt_correction_T_max 0.7456
_exptl_absorpt_correction_T_min 0.6988
_exptl_absorpt_correction_type multi-scan
_exptl_absorpt_process_details
;
SADABS (Krause, Herbst-Irmer, Sheldrick, & Stalke;  J. Appl. Cryst. 2015, 48,
3-10)
;
_exptl_crystal_colour orange
_exptl_crystal_density_diffrn 1.349
_exptl_crystal_description fragment
_exptl_crystal_F_000 688
_exptl_crystal_size_max 0.240
_exptl_crystal_size_mid 0.080
_exptl_crystal_size_min 0.060
_refine_diff_density_max 0.390
_refine_diff_density_min -0.233
_refine_diff_density_rms 0.054
_refine_ls_extinction_coef 0.0042(11)
_refine_ls_extinction_expression Fc^*^=kFc[1+0.001xFc^2^\l^3^/sin(2\q)]^-1/4^
_refine_ls_extinction_method 'SHELXL-2014/7 (Sheldrick 2014'
_refine_ls_goodness_of_fit_ref 1.059
_refine_ls_hydrogen_treatment constr
_refine_ls_matrix_type full
_refine_ls_number_parameters 219
_refine_ls_number_reflns 3672
_refine_ls_number_restraints 0
_refine_ls_restrained_S_all 1.059
_refine_ls_R_factor_all 0.0655
_refine_ls_R_factor_gt 0.0458
_refine_ls_shift/su_max 0.001
_refine_ls_shift/su_mean 0.000
_refine_ls_structure_factor_coef Fsqd
_refine_ls_weighting_details 'w=1/[\s^2^(Fo^2^)+(0.0407P)^2^+0.9641P] where P=(Fo^2^+2Fc^2^)/3'
_refine_ls_weighting_scheme calc
_refine_ls_wR_factor_gt 0.0959
_refine_ls_wR_factor_ref 0.1043
_reflns_Friedel_coverage 0.000
_reflns_number_gt 2906
_reflns_number_total 3672
_reflns_threshold_expression 'I > 2\s(I)'
_cod_data_source_file c8ce00798e7.cif
_cod_data_source_block scd1656_HeptNDI_T100K
_cod_depositor_comments 'Adding full bibliography for 7231291--7231300.cif.'
_cod_original_cell_volume 1592.7(9)
_cod_database_code 7231298
_publcif_datablock.id {c96919a8-8b91-4bb5-a801-6e3b8c53dfd0}

_shelx_shelxl_version_number 2014/7
_shelx_space_group_comment
;
The symmetry employed for this shelxl refinement is uniquely defined
by the following loop, which should always be used as a source of
symmetry information in preference to the above space-group names.
They are only intended as comments.
;
_shelx_estimated_absorpt_t_min 0.979
_shelx_estimated_absorpt_t_max 0.995

loop_
_space_group_symop_operation_xyz
'x, y, z'
'-x+1/2, y+1/2, -z+1/2'
'-x, -y, -z'
'x-1/2, -y-1/2, z-1/2'

loop_
_atom_site_label
_atom_site_type_symbol
_atom_site_fract_x
_atom_site_fract_y
_atom_site_fract_z
_atom_site_U_iso_or_equiv
_atom_site_adp_type
_atom_site_occupancy
_atom_site_site_symmetry_order
_atom_site_calc_flag
_atom_site_refinement_flags_posn
_atom_site_refinement_flags_adp
C1 C 0.0349(4) 0.56436(3) 0.11501(17) 0.0126(3) Uani 1 1 d . .
C2 C 0.3771(4) 0.53162(3) 0.28943(17) 0.0128(3) Uani 1 1 d . .
C3 C 0.2662(3) 0.50700(3) 0.18591(17) 0.0123(3) Uani 1 1 d . .
C4 C 0.0509(3) 0.51176(3) 0.04969(17) 0.0115(3) Uani 1 1 d . .
C5 C 0.3747(4) 0.47974(3) 0.22360(18) 0.0141(3) Uani 1 1 d . .
H5 H 0.5199 0.4767 0.3157 0.017 Uiso 1 1 calc R U
C6 C 0.2704(4) 0.45628(3) 0.12561(18) 0.0137(3) Uani 1 1 d . .
H6 H 0.3435 0.4375 0.1529 0.016 Uiso 1 1 calc R U
C7 C 0.0630(3) 0.46047(3) -0.00947(17) 0.0121(3) Uani 1 1 d . .
C8 C 0.2828(3) 0.58063(3) 0.37886(17) 0.0129(3) Uani 1 1 d . .
C9 C 0.1593(4) 0.57672(3) 0.52948(18) 0.0141(3) Uani 1 1 d . .
H9 H 0.0344 0.5602 0.5492 0.017 Uiso 1 1 calc R U
C10 C 0.2171(4) 0.59696(3) 0.65263(18) 0.0136(3) Uani 1 1 d . .
H10 H 0.1334 0.5943 0.7565 0.016 Uiso 1 1 calc R U
C11 C 0.3988(3) 0.62122(3) 0.62176(18) 0.0129(3) Uani 1 1 d . .
C12 C 0.5146(4) 0.62532(3) 0.46769(18) 0.0153(3) Uani 1 1 d . .
H12 H 0.6331 0.6422 0.4459 0.018 Uiso 1 1 calc R U
C13 C 0.4580(4) 0.60508(3) 0.34672(18) 0.0146(3) Uani 1 1 d . .
H13 H 0.5385 0.6079 0.2422 0.017 Uiso 1 1 calc R U
C14 C 0.3444(4) 0.63950(3) 0.89097(18) 0.0150(3) Uani 1 1 d . .
H14A H 0.4158 0.6214 0.9447 0.018 Uiso 1 1 calc R U
H14B H 0.1069 0.6394 0.8775 0.018 Uiso 1 1 calc R U
C15 C 0.4585(4) 0.66498(3) 0.99392(18) 0.0156(3) Uani 1 1 d . .
H15A H 0.6943 0.6636 1.0155 0.019 Uiso 1 1 calc R U
H15B H 0.3591 0.6641 1.1002 0.019 Uiso 1 1 calc R U
C16 C 0.3777(4) 0.69384(3) 0.91411(18) 0.0153(3) Uani 1 1 d . .
H16A H 0.1430 0.6948 0.8878 0.018 Uiso 1 1 calc R U
H16B H 0.4855 0.6951 0.8103 0.018 Uiso 1 1 calc R U
C17 C 0.4790(4) 0.71947(3) 1.02114(18) 0.0161(3) Uani 1 1 d . .
H17A H 0.3649 0.7186 1.1232 0.019 Uiso 1 1 calc R U
H17B H 0.7122 0.7181 1.0508 0.019 Uiso 1 1 calc R U
C18 C 0.4090(4) 0.74836(3) 0.93884(19) 0.0164(3) Uani 1 1 d . .
H18A H 0.5200 0.7491 0.8358 0.020 Uiso 1 1 calc R U
H18B H 0.1753 0.7499 0.9109 0.020 Uiso 1 1 calc R U
C19 C 0.5153(4) 0.77393(3) 1.04459(19) 0.0177(3) Uani 1 1 d . .
H19A H 0.4063 0.7730 1.1482 0.021 Uiso 1 1 calc R U
H19B H 0.7495 0.7725 1.0714 0.021 Uiso 1 1 calc R U
C20 C 0.4418(4) 0.80273(3) 0.9631(2) 0.0246(4) Uani 1 1 d . .
H20A H 0.5479 0.8037 0.8600 0.037 Uiso 1 1 calc R U
H20B H 0.5212 0.8183 1.0352 0.037 Uiso 1 1 calc R U
H20C H 0.2091 0.8047 0.9414 0.037 Uiso 1 1 calc R U
N1 N 0.2277(3) 0.55823(3) 0.25692(15) 0.0129(3) Uani 1 1 d . .
O1 O -0.0503(3) 0.58868(2) 0.08157(13) 0.0161(2) Uani 1 1 d . .
O2 O 0.5864(3) 0.52912(2) 0.39802(13) 0.0170(2) Uani 1 1 d . .
O3 O 0.4791(3) 0.64199(2) 0.73467(12) 0.0156(2) Uani 1 1 d . .

loop_
_atom_site_aniso_label
_atom_site_aniso_U_11
_atom_site_aniso_U_22
_atom_site_aniso_U_33
_atom_site_aniso_U_23
_atom_site_aniso_U_13
_atom_site_aniso_U_12
C1 0.0140(7) 0.0134(7) 0.0106(7) -0.0009(6) 0.0028(6) -0.0012(6)
C2 0.0154(7) 0.0122(7) 0.0110(7) 0.0002(6) 0.0029(6) -0.0027(6)
C3 0.0139(7) 0.0129(7) 0.0103(7) -0.0021(6) 0.0030(5) -0.0020(6)
C4 0.0126(7) 0.0124(7) 0.0101(6) -0.0004(6) 0.0040(5) -0.0019(6)
C5 0.0150(7) 0.0162(7) 0.0110(7) -0.0001(6) -0.0001(6) -0.0008(6)
C6 0.0163(7) 0.0113(7) 0.0135(7) 0.0011(6) 0.0020(6) 0.0006(6)
C7 0.0137(7) 0.0120(7) 0.0110(7) -0.0012(6) 0.0036(5) -0.0025(6)
C8 0.0152(7) 0.0115(7) 0.0118(7) -0.0030(6) -0.0014(6) 0.0008(6)
C9 0.0147(7) 0.0112(7) 0.0161(7) 0.0006(6) -0.0007(6) -0.0013(6)
C10 0.0155(7) 0.0146(7) 0.0108(7) -0.0001(6) 0.0013(6) 0.0007(6)
C11 0.0136(7) 0.0105(7) 0.0143(7) -0.0022(6) -0.0023(6) 0.0018(6)
C12 0.0174(7) 0.0121(7) 0.0164(7) 0.0004(6) 0.0019(6) -0.0024(6)
C13 0.0167(7) 0.0143(7) 0.0128(7) 0.0003(6) 0.0019(6) -0.0013(6)
C14 0.0206(8) 0.0125(7) 0.0121(7) -0.0008(6) 0.0019(6) -0.0009(6)
C15 0.0204(8) 0.0137(7) 0.0124(7) -0.0027(6) -0.0004(6) 0.0007(6)
C16 0.0185(8) 0.0138(7) 0.0135(7) -0.0021(6) -0.0006(6) -0.0007(6)
C17 0.0189(8) 0.0140(7) 0.0153(7) -0.0019(6) 0.0007(6) 0.0006(6)
C18 0.0189(8) 0.0142(7) 0.0162(7) -0.0017(6) 0.0003(6) 0.0002(6)
C19 0.0205(8) 0.0138(8) 0.0186(8) -0.0023(6) -0.0010(6) 0.0006(6)
C20 0.0291(9) 0.0142(8) 0.0297(9) -0.0012(7) -0.0039(7) 0.0000(7)
N1 0.0164(6) 0.0109(6) 0.0114(6) -0.0025(5) -0.0003(5) -0.0021(5)
O1 0.0213(6) 0.0109(5) 0.0158(5) -0.0009(4) -0.0002(4) -0.0003(4)
O2 0.0191(5) 0.0166(6) 0.0147(5) -0.0018(4) -0.0041(4) -0.0012(4)
O3 0.0211(6) 0.0134(5) 0.0124(5) -0.0043(4) 0.0021(4) -0.0035(4)

loop_
_atom_type_symbol
_atom_type_description
_atom_type_scat_dispersion_real
_atom_type_scat_dispersion_imag
_atom_type_scat_source
C C 0.0033 0.0016 'International Tables Vol C Tables 4.2.6.8 and 6.1.1.4'
H H 0.0000 0.0000 'International Tables Vol C Tables 4.2.6.8 and 6.1.1.4'
N N 0.0061 0.0033 'International Tables Vol C Tables 4.2.6.8 and 6.1.1.4'
O O 0.0106 0.0060 'International Tables Vol C Tables 4.2.6.8 and 6.1.1.4'

loop_
_geom_angle_atom_site_label_1
_geom_angle_atom_site_label_2
_geom_angle_atom_site_label_3
_geom_angle
_geom_angle_site_symmetry_1
_geom_angle_site_symmetry_3
O1 C1 N1 121.51(13) . .
O1 C1 C7 121.89(14) . 3_565
N1 C1 C7 116.60(13) . 3_565
O2 C2 N1 120.94(13) . .
O2 C2 C3 122.06(14) . .
N1 C2 C3 117.00(13) . .
C5 C3 C4 120.57(13) . .
C5 C3 C2 119.84(13) . .
C4 C3 C2 119.60(13) . .
C3 C4 C7 121.32(13) . 3_565
C3 C4 C4 119.32(17) . 3_565
C7 C4 C4 119.36(17) 3_565 3_565
C3 C5 C6 120.07(14) . .
C3 C5 H5 120.0 . .
C6 C5 H5 120.0 . .
C7 C6 C5 120.40(14) . .
C7 C6 H6 119.8 . .
C5 C6 H6 119.8 . .
C6 C7 C4 120.27(13) . 3_565
C6 C7 C1 119.68(13) . 3_565
C4 C7 C1 120.04(13) 3_565 3_565
C9 C8 C13 120.57(13) . .
C9 C8 N1 118.05(13) . .
C13 C8 N1 121.38(13) . .
C8 C9 C10 120.25(14) . .
C8 C9 H9 119.9 . .
C10 C9 H9 119.9 . .
C11 C10 C9 119.28(13) . .
C11 C10 H10 120.4 . .
C9 C10 H10 120.4 . .
O3 C11 C10 124.34(13) . .
O3 C11 C12 115.72(13) . .
C10 C11 C12 119.93(13) . .
C13 C12 C11 120.40(14) . .
C13 C12 H12 119.8 . .
C11 C12 H12 119.8 . .
C12 C13 C8 119.54(14) . .
C12 C13 H13 120.2 . .
C8 C13 H13 120.2 . .
O3 C14 C15 107.95(12) . .
O3 C14 H14A 110.1 . .
C15 C14 H14A 110.1 . .
O3 C14 H14B 110.1 . .
C15 C14 H14B 110.1 . .
H14A C14 H14B 108.4 . .
C14 C15 C16 113.40(12) . .
C14 C15 H15A 108.9 . .
C16 C15 H15A 108.9 . .
C14 C15 H15B 108.9 . .
C16 C15 H15B 108.9 . .
H15A C15 H15B 107.7 . .
C15 C16 C17 113.34(13) . .
C15 C16 H16A 108.9 . .
C17 C16 H16A 108.9 . .
C15 C16 H16B 108.9 . .
C17 C16 H16B 108.9 . .
H16A C16 H16B 107.7 . .
C18 C17 C16 113.34(13) . .
C18 C17 H17A 108.9 . .
C16 C17 H17A 108.9 . .
C18 C17 H17B 108.9 . .
C16 C17 H17B 108.9 . .
H17A C17 H17B 107.7 . .
C19 C18 C17 113.33(13) . .
C19 C18 H18A 108.9 . .
C17 C18 H18A 108.9 . .
C19 C18 H18B 108.9 . .
C17 C18 H18B 108.9 . .
H18A C18 H18B 107.7 . .
C20 C19 C18 113.25(13) . .
C20 C19 H19A 108.9 . .
C18 C19 H19A 108.9 . .
C20 C19 H19B 108.9 . .
C18 C19 H19B 108.9 . .
H19A C19 H19B 107.7 . .
C19 C20 H20A 109.5 . .
C19 C20 H20B 109.5 . .
H20A C20 H20B 109.5 . .
C19 C20 H20C 109.5 . .
H20A C20 H20C 109.5 . .
H20B C20 H20C 109.5 . .
C1 N1 C2 124.18(12) . .
C1 N1 C8 118.90(12) . .
C2 N1 C8 116.91(12) . .
C11 O3 C14 117.10(12) . .

loop_
_geom_bond_atom_site_label_1
_geom_bond_atom_site_label_2
_geom_bond_distance
_geom_bond_site_symmetry_2
C1 O1 1.2139(18) .
C1 N1 1.4041(19) .
C1 C7 1.488(2) 3_565
C2 O2 1.2144(18) .
C2 N1 1.4055(19) .
C2 C3 1.485(2) .
C3 C5 1.377(2) .
C3 C4 1.408(2) .
C4 C7 1.410(2) 3_565
C4 C4 1.416(3) 3_565
C5 C6 1.410(2) .
C5 H5 0.9500 .
C6 C7 1.378(2) .
C6 H6 0.9500 .
C7 C4 1.410(2) 3_565
C7 C1 1.488(2) 3_565
C8 C9 1.381(2) .
C8 C13 1.387(2) .
C8 N1 1.4551(18) .
C9 C10 1.393(2) .
C9 H9 0.9500 .
C10 C11 1.393(2) .
C10 H10 0.9500 .
C11 O3 1.3679(17) .
C11 C12 1.395(2) .
C12 C13 1.380(2) .
C12 H12 0.9500 .
C13 H13 0.9500 .
C14 O3 1.4372(18) .
C14 C15 1.517(2) .
C14 H14A 0.9900 .
C14 H14B 0.9900 .
C15 C16 1.524(2) .
C15 H15A 0.9900 .
C15 H15B 0.9900 .
C16 C17 1.527(2) .
C16 H16A 0.9900 .
C16 H16B 0.9900 .
C17 C18 1.526(2) .
C17 H17A 0.9900 .
C17 H17B 0.9900 .
C18 C19 1.524(2) .
C18 H18A 0.9900 .
C18 H18B 0.9900 .
C19 C20 1.522(2) .
C19 H19A 0.9900 .
C19 H19B 0.9900 .
C20 H20A 0.9800 .
C20 H20B 0.9800 .
C20 H20C 0.9800 .

loop_
_geom_torsion_atom_site_label_1
_geom_torsion_atom_site_label_2
_geom_torsion_atom_site_label_3
_geom_torsion_atom_site_label_4
_geom_torsion
_geom_torsion_site_symmetry_1
_geom_torsion_site_symmetry_4
O2 C2 C3 C5 7.5(2) . .
N1 C2 C3 C5 -172.28(13) . .
O2 C2 C3 C4 -172.46(13) . .
N1 C2 C3 C4 7.8(2) . .
C5 C3 C4 C7 179.90(13) . 3_565
C2 C3 C4 C7 -0.2(2) . 3_565
C5 C3 C4 C4 -0.7(2) . 3_565
C2 C3 C4 C4 179.23(15) . 3_565
C4 C3 C5 C6 0.0(2) . .
C2 C3 C5 C6 -179.93(13) . .
C3 C5 C6 C7 0.8(2) . .
C5 C6 C7 C4 -1.0(2) . 3_565
C5 C6 C7 C1 177.71(13) . 3_565
C13 C8 C9 C10 -1.8(2) . .
N1 C8 C9 C10 177.26(13) . .
C8 C9 C10 C11 0.4(2) . .
C9 C10 C11 O3 -177.83(14) . .
C9 C10 C11 C12 1.4(2) . .
O3 C11 C12 C13 177.45(14) . .
C10 C11 C12 C13 -1.9(2) . .
C11 C12 C13 C8 0.5(2) . .
C9 C8 C13 C12 1.4(2) . .
N1 C8 C13 C12 -177.67(14) . .
O3 C14 C15 C16 55.89(17) . .
C14 C15 C16 C17 177.37(13) . .
C15 C16 C17 C18 177.91(13) . .
C16 C17 C18 C19 -179.03(13) . .
C17 C18 C19 C20 -179.33(14) . .
O1 C1 N1 C2 -169.17(14) . .
C7 C1 N1 C2 11.7(2) 3_565 .
O1 C1 N1 C8 10.1(2) . .
C7 C1 N1 C8 -169.09(12) 3_565 .
O2 C2 N1 C1 166.27(14) . .
C3 C2 N1 C1 -14.0(2) . .
O2 C2 N1 C8 -13.0(2) . .
C3 C2 N1 C8 166.76(12) . .
C9 C8 N1 C1 114.22(15) . .
C13 C8 N1 C1 -66.70(19) . .
C9 C8 N1 C2 -66.49(18) . .
C13 C8 N1 C2 112.58(16) . .
C10 C11 O3 C14 -5.1(2) . .
C12 C11 O3 C14 175.61(13) . .
C15 C14 O3 C11 -178.63(12) . .
